data_7002793
loop_
_publ_author_name
'Liu, Yen-Shen'
'Tang, Ming-Feng'
'Lii, Kwang-Hwa'

_publ_section_title
;
 Rare earth metal squarates incorporating ethylene glycol ligand with a
 three-dimensional framework structure: RE(C4O4)1.5(C2H6O2) (RE = Y,
 La--Nd, Sm--Lu)
;
_journal_issue 44
_journal_name_full 'Dalton Transactions'
_journal_page_first 9781
_journal_page_last 9786
_journal_paper_doi 10.1039/b911962k
_journal_year 2009
_chemical_formula_moiety La(C4O4)1.5(C2H6O2)
_chemical_formula_sum 'C8 H6 La O8'
_chemical_formula_weight 369.04
_chemical_name_systematic
;
?
;
_space_group_IT_number 15
_symmetry_cell_setting monoclinic
_symmetry_space_group_name_Hall '-C 2yc'
_symmetry_space_group_name_H-M 'C 1 2/c 1'
_atom_sites_solution_hydrogens difmap
_atom_sites_solution_primary direct
_atom_sites_solution_secondary difmap
_audit_creation_method SHELXL-97
_cell_angle_alpha 90.00
_cell_angle_beta 98.705(2)
_cell_angle_gamma 90.00
_cell_formula_units_Z 8
_cell_length_a 13.1606(6)
_cell_length_b 12.3974(6)
_cell_length_c 12.8717(6)
_cell_measurement_temperature 296(2)
_cell_volume 2075.92(17)
_computing_cell_refinement 'Bruker SHELXTL'
_computing_data_collection 'Bruker SHELXTL'
_computing_data_reduction 'Bruker SHELXTL'
_computing_molecular_graphics Diamond
_computing_structure_refinement 'SHELXL-97 (Sheldrick, 1997)'
_computing_structure_solution 'SHELXS-97 (Sheldrick, 1990)'
_diffrn_ambient_temperature 296(2)
_diffrn_measured_fraction_theta_full 0.994
_diffrn_measured_fraction_theta_max 0.994
_diffrn_measurement_device_type 'CCD area detector'
_diffrn_measurement_method 'phi and omega scans'
_diffrn_radiation_monochromator graphite
_diffrn_radiation_source 'fine-focus sealed tube'
_diffrn_radiation_type MoK\a
_diffrn_radiation_wavelength 0.71073
_diffrn_reflns_av_R_equivalents 0.0184
_diffrn_reflns_av_sigmaI/netI 0.0161
_diffrn_reflns_limit_h_max 17
_diffrn_reflns_limit_h_min -15
_diffrn_reflns_limit_k_max 16
_diffrn_reflns_limit_k_min -16
_diffrn_reflns_limit_l_max 12
_diffrn_reflns_limit_l_min -17
_diffrn_reflns_number 9964
_diffrn_reflns_theta_full 28.37
_diffrn_reflns_theta_max 28.37
_diffrn_reflns_theta_min 2.27
_exptl_absorpt_coefficient_mu 4.145
_exptl_absorpt_correction_T_max 0.7457
_exptl_absorpt_correction_T_min 0.6031
_exptl_absorpt_correction_type empirical
_exptl_crystal_colour colorless
_exptl_crystal_density_diffrn 2.362
_exptl_crystal_density_method 'not measured'
_exptl_crystal_description rod-like
_exptl_crystal_F_000 1400
_exptl_crystal_size_max 0.20
_exptl_crystal_size_mid 0.20
_exptl_crystal_size_min 0.15
_refine_diff_density_max 0.661
_refine_diff_density_min -0.517
_refine_diff_density_rms 0.088
_refine_ls_extinction_method none
_refine_ls_goodness_of_fit_ref 1.099
_refine_ls_hydrogen_treatment mixed
_refine_ls_matrix_type full
_refine_ls_number_parameters 178
_refine_ls_number_reflns 2586
_refine_ls_number_restraints 0
_refine_ls_restrained_S_all 1.099
_refine_ls_R_factor_all 0.0164
_refine_ls_R_factor_gt 0.0150
_refine_ls_shift/su_max 0.002
_refine_ls_shift/su_mean 0.000
_refine_ls_structure_factor_coef Fsqd
_refine_ls_weighting_details 'calc w=1/[\s^2^(Fo^2^)+(0.0168P)^2^+2.7348P] where P=(Fo^2^+2Fc^2^)/3'
_refine_ls_weighting_scheme calc
_refine_ls_wR_factor_gt 0.0367
_refine_ls_wR_factor_ref 0.0372
_reflns_number_gt 2437
_reflns_number_total 2586
_reflns_threshold_expression >2sigma(I)
_cod_data_source_file b911962k.txt
_cod_data_source_block LaSqEg
_cod_original_sg_symbol_H-M C2/c
_cod_database_code 7002793

loop_
_symmetry_equiv_pos_as_xyz
'x, y, z'
'-x, y, -z+1/2'
'x+1/2, y+1/2, z'
'-x+1/2, y+1/2, -z+1/2'
'-x, -y, -z'
'x, -y, z-1/2'
'-x+1/2, -y+1/2, -z'
'x+1/2, -y+1/2, z-1/2'

loop_
_atom_site_label
_atom_site_type_symbol
_atom_site_fract_x
_atom_site_fract_y
_atom_site_fract_z
_atom_site_U_iso_or_equiv
_atom_site_adp_type
_atom_site_occupancy
_atom_site_symmetry_multiplicity
_atom_site_calc_flag
_atom_site_refinement_flags
_atom_site_disorder_assembly
_atom_site_disorder_group
La1 La 0.275049(7) 0.464484(8) 0.223113(8) 0.01306(4) Uani 1 1 d . . .
O1 O 0.23722(12) 0.40617(11) 0.40438(10) 0.0228(3) Uani 1 1 d . . .
O2 O 0.20265(12) 0.15169(12) 0.34986(11) 0.0238(3) Uani 1 1 d . . .
O3 O 0.37517(13) 0.42769(16) 0.08328(14) 0.0366(4) Uani 1 1 d . . .
O4 O 0.59088(13) 0.55438(14) 0.15711(12) 0.0309(4) Uani 1 1 d . . .
O5 O 0.38280(14) 0.31127(15) 0.27785(16) 0.0417(5) Uani 1 1 d . . .
O6 O 0.37807(15) 0.05430(15) 0.24416(17) 0.0434(5) Uani 1 1 d . . .
O7 O 0.14838(15) 0.46161(15) 0.04476(14) 0.0340(4) Uani 1 1 d . . .
O8 O 0.15262(16) 0.30485(15) 0.18552(15) 0.0420(5) Uani 1 1 d . . .
C1 C 0.24462(15) 0.32044(16) 0.45601(14) 0.0171(4) Uani 1 1 d . . .
C2 C 0.22937(15) 0.20536(15) 0.43202(14) 0.0172(4) Uani 1 1 d . . .
C3 C 0.44388(17) 0.46745(17) 0.03838(16) 0.0232(4) Uani 1 1 d . . .
C4 C 0.54048(16) 0.52369(17) 0.07095(16) 0.0218(4) Uani 1 1 d . . .
C5 C 0.44626(15) 0.24250(16) 0.25874(16) 0.0200(4) Uani 1 1 d . . .
C6 C 0.44524(14) 0.12563(16) 0.25128(16) 0.0192(4) Uani 1 1 d . . .
C7 C 0.0872(3) 0.3672(3) 0.0164(2) 0.0489(8) Uani 1 1 d . . .
C8 C 0.0598(2) 0.3192(3) 0.1142(2) 0.0477(7) Uani 1 1 d . . .
H7A H 0.131(3) 0.308(3) -0.018(3) 0.084(13) Uiso 1 1 d . . .
H7B H 0.025(2) 0.385(3) -0.034(3) 0.055(9) Uiso 1 1 d . . .
H8A H 0.025(3) 0.246(3) 0.097(3) 0.061(10) Uiso 1 1 d . . .
H8B H 0.013(3) 0.382(3) 0.143(3) 0.066(11) Uiso 1 1 d . . .
H7O H 0.173(3) 0.481(3) -0.004(3) 0.054(10) Uiso 1 1 d . . .
H8O H 0.156(3) 0.254(3) 0.220(3) 0.066(12) Uiso 1 1 d . . .

loop_
_atom_site_aniso_label
_atom_site_aniso_U_11
_atom_site_aniso_U_22
_atom_site_aniso_U_33
_atom_site_aniso_U_23
_atom_site_aniso_U_13
_atom_site_aniso_U_12
La1 0.01510(6) 0.01201(6) 0.01240(6) 0.00236(4) 0.00315(4) 0.00283(4)
O1 0.0412(8) 0.0127(7) 0.0157(6) 0.0027(5) 0.0082(6) 0.0023(6)
O2 0.0408(8) 0.0162(7) 0.0133(6) -0.0043(5) 0.0009(6) -0.0019(6)
O3 0.0355(9) 0.0441(10) 0.0356(9) 0.0002(8) 0.0231(7) -0.0028(8)
O4 0.0356(9) 0.0360(9) 0.0183(7) -0.0050(7) -0.0052(6) 0.0103(7)
O5 0.0431(10) 0.0296(9) 0.0571(11) 0.0153(8) 0.0232(9) 0.0240(8)
O6 0.0375(10) 0.0339(10) 0.0643(13) -0.0119(9) 0.0258(9) -0.0217(8)
O7 0.0375(9) 0.0428(11) 0.0205(8) 0.0086(7) 0.0002(7) -0.0085(7)
O8 0.0572(12) 0.0245(9) 0.0382(10) 0.0141(8) -0.0126(9) -0.0151(8)
C1 0.0240(9) 0.0150(9) 0.0132(8) -0.0009(7) 0.0064(7) 0.0001(7)
C2 0.0258(9) 0.0129(9) 0.0133(8) -0.0008(7) 0.0043(7) -0.0005(7)
C3 0.0236(10) 0.0305(12) 0.0169(9) 0.0018(8) 0.0070(8) 0.0080(8)
C4 0.0226(10) 0.0278(11) 0.0153(9) 0.0008(8) 0.0034(7) 0.0091(8)
C5 0.0209(9) 0.0170(10) 0.0224(10) 0.0052(8) 0.0048(7) 0.0051(7)
C6 0.0182(9) 0.0187(10) 0.0220(9) 0.0000(8) 0.0075(7) -0.0025(7)
C7 0.0570(18) 0.0497(18) 0.0334(14) 0.0020(13) -0.0146(13) -0.0139(14)
C8 0.0475(16) 0.0404(16) 0.0495(16) 0.0088(13) -0.0112(13) -0.0201(13)

loop_
_atom_type_symbol
_atom_type_description
_atom_type_scat_dispersion_real
_atom_type_scat_dispersion_imag
_atom_type_scat_source
C C 0.0033 0.0016 'International Tables Vol C Tables 4.2.6.8 and 6.1.1.4'
H H 0.0000 0.0000 'International Tables Vol C Tables 4.2.6.8 and 6.1.1.4'
O O 0.0106 0.0060 'International Tables Vol C Tables 4.2.6.8 and 6.1.1.4'
La La -0.2871 2.4523 'International Tables Vol C Tables 4.2.6.8 and 6.1.1.4'

loop_
_geom_angle_atom_site_label_1
_geom_angle_atom_site_label_2
_geom_angle_atom_site_label_3
_geom_angle
_geom_angle_site_symmetry_1
_geom_angle_site_symmetry_3
_geom_angle_publ_flag
O6 La1 O5 142.03(6) 4 . ?
O6 La1 O3 141.52(7) 4 . ?
O5 La1 O3 73.00(6) . . ?
O6 La1 O4 102.98(7) 4 2_655 ?
O5 La1 O4 80.65(7) . 2_655 ?
O3 La1 O4 97.64(6) . 2_655 ?
O6 La1 O2 77.72(6) 4 4 ?
O5 La1 O2 137.13(6) . 4 ?
O3 La1 O2 77.96(6) . 4 ?
O4 La1 O2 72.66(5) 2_655 4 ?
O6 La1 O8 82.53(7) 4 . ?
O5 La1 O8 76.76(7) . . ?
O3 La1 O8 96.41(7) . . ?
O4 La1 O8 148.51(6) 2_655 . ?
O2 La1 O8 138.10(5) 4 . ?
O6 La1 O1 71.73(6) 4 . ?
O5 La1 O1 72.44(5) . . ?
O3 La1 O1 145.44(6) . . ?
O4 La1 O1 76.95(5) 2_655 . ?
O2 La1 O1 130.12(4) 4 . ?
O8 La1 O1 75.51(5) . . ?
O6 La1 O7 73.76(7) 4 . ?
O5 La1 O7 120.82(7) . . ?
O3 La1 O7 72.14(6) . . ?
O4 La1 O7 149.85(5) 2_655 . ?
O2 La1 O7 77.43(5) 4 . ?
O8 La1 O7 61.61(6) . . ?
O1 La1 O7 127.39(5) . . ?
C1 O1 La1 135.57(12) . . ?
C2 O2 La1 139.84(13) . 4_545 ?
C3 O3 La1 141.48(16) . . ?
C4 O4 La1 130.83(14) . 2_655 ?
C5 O5 La1 149.89(15) . . ?
C6 O6 La1 157.69(16) . 4_545 ?
C7 O7 La1 119.38(15) . . ?
C8 O8 La1 118.75(16) . . ?
O1 C1 C2 134.16(18) . 7_556 ?
O1 C1 C2 135.90(18) . . ?
C2 C1 C2 89.94(15) 7_556 . ?
O2 C2 C1 135.04(18) . 7_556 ?
O2 C2 C1 134.87(18) . . ?
C1 C2 C1 90.06(15) 7_556 . ?
O3 C3 C4 136.0(2) . . ?
O3 C3 C4 134.1(2) . 5_665 ?
C4 C3 C4 89.83(17) . 5_665 ?
O4 C4 C3 135.9(2) . . ?
O4 C4 C3 133.9(2) . 5_665 ?
C3 C4 C3 90.17(17) . 5_665 ?
O5 C5 C6 134.22(19) . . ?
O5 C5 C5 136.29(13) . 2_655 ?
C6 C5 C5 89.39(10) . 2_655 ?
O6 C6 C6 134.24(13) . 2_655 ?
O6 C6 C5 135.52(19) . . ?
C6 C6 C5 90.13(11) 2_655 . ?
O7 C7 C8 108.1(2) . . ?
O8 C8 C7 107.6(2) . . ?

loop_
_geom_bond_atom_site_label_1
_geom_bond_atom_site_label_2
_geom_bond_distance
_geom_bond_site_symmetry_2
_geom_bond_publ_flag
La1 O6 2.3948(16) 4 ?
La1 O5 2.4110(16) . ?
La1 O3 2.4294(16) . ?
La1 O4 2.4308(15) 2_655 ?
La1 O2 2.5374(14) 4 ?
La1 O8 2.5516(18) . ?
La1 O1 2.5624(13) . ?
La1 O7 2.6253(17) . ?
O1 C1 1.249(2) . ?
O2 C2 1.254(2) . ?
O2 La1 2.5374(14) 4_545 ?
O3 C3 1.246(3) . ?
O4 C4 1.262(3) . ?
O4 La1 2.4308(15) 2_655 ?
O5 C5 1.244(2) . ?
O6 C6 1.244(2) . ?
O6 La1 2.3948(16) 4_545 ?
O7 C7 1.436(3) . ?
O8 C8 1.423(3) . ?
C1 C2 1.465(2) 7_556 ?
C1 C2 1.467(3) . ?
C2 C1 1.465(2) 7_556 ?
C3 C4 1.455(3) . ?
C3 C4 1.457(3) 5_665 ?
C4 C3 1.457(3) 5_665 ?
C5 C6 1.452(3) . ?
C5 C5 1.466(4) 2_655 ?
C6 C6 1.447(4) 2_655 ?
C7 C8 1.485(4) . ?
